data_7705601
loop_
_publ_author_name
'Parisi, Emmanuele'
'Capasso, Domenica'
'Capobianco, Amedeo'
'Peluso, Andrea'
'Di Gaetano, Sonia'
'Fusco, Sandra'
'Manfredi, Carla'
'Mozzillo, Rosaria'
'Pinto, Gabriella'
'Centore, Roberto'

_publ_section_title
;
 Tautomeric and conformational switching in a new versatile N-rich
 heterocyclic ligand.
;
_journal_issue 41
_journal_name_full 'Dalton transactions (Cambridge, England : 2003)'
_journal_page_first 14452
_journal_page_last 14462
_journal_paper_doi 10.1039/d0dt02572k
_journal_volume 49
_journal_year 2020
_chemical_formula_moiety '(C8 H9 N7)2+, (Sn1 Cl6)2-, 2(H2 O)'
_chemical_formula_sum 'C8 H13 Cl6 N7 O2 Sn'
_chemical_formula_weight 570.64
_chemical_name_systematic
'4-Methyl-7-(2-pyrazinyl)-2<i>H</i>-3<i>H</i>-7<i>H</i>[1,2,4]triazolo[3,2-<i>c</i>][1,2,4]-triazolium hexachlorostannate dihydrate'
_space_group_crystal_system orthorhombic
_space_group_IT_number 33
_space_group_name_Hall 'P 2c -2n'
_space_group_name_H-M_alt 'P n a 21'
_atom_sites_solution_hydrogens mixed
_atom_sites_solution_primary direct
_atom_sites_solution_secondary difmap
_audit_creation_method SHELXL-2016/6
_audit_update_record
;
2020-07-15 deposited with the CCDC.	2020-10-06 downloaded from the CCDC.
;
_cell_angle_alpha 90
_cell_angle_beta 90
_cell_angle_gamma 90
_cell_formula_units_Z 4
_cell_length_a 12.1370(19)
_cell_length_b 15.2500(11)
_cell_length_c 10.851(3)
_cell_measurement_reflns_used 345
_cell_measurement_temperature 173(2)
_cell_measurement_theta_max 30.693
_cell_measurement_theta_min 2.691
_cell_volume 2008.4(7)
_computing_cell_refinement
;
Dirax/lsq (Duisenberg <i>et al.</i>, 2000)
;
_computing_data_collection '<i>Collect</i> (Nonius, 1999)'
_computing_data_reduction
;
EvalCCD (Duisenberg <i>et al.</i>, 2003)
;
_computing_molecular_graphics
;
Ortep-3 for Windows (Farrugia, 2012),  
Mercury (Macrae <i>et al.</i>, 2006), and 
VESTA (Momma & Izumi, 2014)
;
_computing_publication_material 'WinGX (Farrugia, 2012)'
_computing_structure_refinement 'SHELXL-2016/6 (Sheldrick, 2015)'
_computing_structure_solution
;
SIR97 (Altomare <i>et al.</i>, 1999)
;
_diffrn_ambient_temperature 173(2)
_diffrn_detector 'CCD plate'
_diffrn_detector_area_resol_mean 9
_diffrn_detector_type
;
Bruker-Nonius 95mm CCD camera on \k-goniostat
;
_diffrn_measured_fraction_theta_full 0.993
_diffrn_measured_fraction_theta_max 0.993
_diffrn_measurement_device 'four-circle diffractometer'
_diffrn_measurement_device_type 'Bruker-Nonius KappaCCD'
_diffrn_measurement_method
;
CCD rotation images, thick slices
;
_diffrn_radiation_monochromator graphite
_diffrn_radiation_probe x-ray
_diffrn_radiation_source 'normal-focus sealed tube'
_diffrn_radiation_type MoK\a
_diffrn_radiation_wavelength 0.71073
_diffrn_reflns_av_R_equivalents 0.0291
_diffrn_reflns_av_unetI/netI 0.0370
_diffrn_reflns_Laue_measured_fraction_full 0.993
_diffrn_reflns_Laue_measured_fraction_max 0.993
_diffrn_reflns_limit_h_max 14
_diffrn_reflns_limit_h_min -15
_diffrn_reflns_limit_k_max 15
_diffrn_reflns_limit_k_min -19
_diffrn_reflns_limit_l_max 14
_diffrn_reflns_limit_l_min -9
_diffrn_reflns_number 8930
_diffrn_reflns_point_group_measured_fraction_full 0.994
_diffrn_reflns_point_group_measured_fraction_max 0.994
_diffrn_reflns_theta_full 25.242
_diffrn_reflns_theta_max 27.496
_diffrn_reflns_theta_min 3.155
_exptl_absorpt_coefficient_mu 2.087
_exptl_absorpt_correction_T_max 0.640
_exptl_absorpt_correction_T_min 0.420
_exptl_absorpt_correction_type multi-scan
_exptl_absorpt_process_details
;
 <i>SADABS</i> (Bruker, 2001)
;
_exptl_crystal_colour 'pale brown'
_exptl_crystal_density_diffrn 1.887
_exptl_crystal_description prism
_exptl_crystal_F_000 1112
_exptl_crystal_recrystallization_method
'Slow evaporation of a solution containing water, ethanol and 10 drops of HCl 37 %.'
_exptl_crystal_size_max 0.400
_exptl_crystal_size_mid 0.400
_exptl_crystal_size_min 0.150
_refine_diff_density_max 0.410
_refine_diff_density_min -0.605
_refine_diff_density_rms 0.080
_refine_ls_abs_structure_details
;
 Refined as an inversion twin.
;
_refine_ls_abs_structure_Flack 0.29(3)
_refine_ls_extinction_method none
_refine_ls_goodness_of_fit_ref 1.075
_refine_ls_hydrogen_treatment constr
_refine_ls_matrix_type full
_refine_ls_number_parameters 229
_refine_ls_number_reflns 4002
_refine_ls_number_restraints 13
_refine_ls_restrained_S_all 1.088
_refine_ls_R_factor_all 0.0295
_refine_ls_R_factor_gt 0.0231
_refine_ls_shift/su_max 0.002
_refine_ls_shift/su_mean 0.000
_refine_ls_structure_factor_coef Fsqd
_refine_ls_weighting_details 'w=1/[\s^2^(Fo^2^)+(0.0084P)^2^+1.5974P] where P=(Fo^2^+2Fc^2^)/3'
_refine_ls_weighting_scheme calc
_refine_ls_wR_factor_gt 0.0514
_refine_ls_wR_factor_ref 0.0550
_reflns_Friedel_coverage 0.901
_reflns_Friedel_fraction_full 0.995
_reflns_Friedel_fraction_max 0.995
_reflns_number_gt 3640
_reflns_number_total 4002
_reflns_threshold_expression 'I > 2\s(I)'
_cod_data_source_file d0dt02572k2.cif
_cod_data_source_block shelx_CCDC4
_cod_depositor_comments 'Adding full bibliography for 7705597--7705603.cif.'
_cod_original_cell_volume 2008.4(6)
_cod_database_code 7705601
_shelx_shelxl_version_number 2016/6
_shelx_space_group_comment
;
The symmetry employed for this shelxl refinement is uniquely defined
by the following loop, which should always be used as a source of
symmetry information in preference to the above space-group names.
They are only intended as comments.
;
_shelx_estimated_absorpt_t_min 0.489
_shelx_estimated_absorpt_t_max 0.745

loop_
_space_group_symop_operation_xyz
'x, y, z'
'-x, -y, z+1/2'
'-x+1/2, y+1/2, z+1/2'
'x+1/2, -y+1/2, z'

loop_
_atom_site_label
_atom_site_type_symbol
_atom_site_fract_x
_atom_site_fract_y
_atom_site_fract_z
_atom_site_U_iso_or_equiv
_atom_site_adp_type
_atom_site_occupancy
_atom_site_site_symmetry_order
_atom_site_calc_flag
_atom_site_refinement_flags_posn
_atom_site_refinement_flags_adp
_atom_site_refinement_flags_occupancy
_atom_site_disorder_assembly
_atom_site_disorder_group
C1 C 0.2435(3) 0.3161(3) 0.1421(5) 0.0218(10) Uani 1 1 d . . . . .
C2 C 0.2996(4) 0.3601(3) 0.0495(5) 0.0271(12) Uani 1 1 d . . . . .
H2 H 0.377602 0.364942 0.049991 0.033 Uiso 1 1 calc R U . . .
C3 C 0.1291(4) 0.3857(4) -0.0446(6) 0.0411(15) Uani 1 1 d . . . . .
H3 H 0.087551 0.408066 -0.111856 0.049 Uiso 1 1 calc R U . . .
C4 C 0.0784(4) 0.3426(4) 0.0511(5) 0.0381(14) Uani 1 1 d . . . . .
H4 H 0.000490 0.337014 0.050453 0.046 Uiso 1 1 calc R U . . .
C5 C 0.3070(3) 0.2758(3) 0.2396(4) 0.0218(11) Uani 1 1 d . . . . .
C6 C 0.3551(4) 0.2086(3) 0.4083(5) 0.0246(11) Uani 1 1 d . . . . .
C7 C 0.2049(4) 0.1807(3) 0.5054(5) 0.0292(11) Uani 1 1 d . . . . .
C8 C 0.1309(5) 0.1488(5) 0.6045(7) 0.0464(16) Uani 1 1 d . . . . .
H8A H 0.142803 0.183719 0.679193 0.070 Uiso 1 1 calc R U . . .
H8B H 0.146978 0.087090 0.621860 0.070 Uiso 1 1 calc R U . . .
H8C H 0.054068 0.154701 0.578015 0.070 Uiso 1 1 calc R U . . .
N1 N 0.4154(3) 0.2705(2) 0.2371(4) 0.0252(10) Uani 1 1 d . . . . .
N2 N 0.4442(3) 0.2290(3) 0.3424(4) 0.0262(9) Uani 1 1 d . . . . .
H2A H 0.512295 0.216971 0.364444 0.031 Uiso 1 1 calc R U . . .
N3 N 0.3176(3) 0.1689(2) 0.5093(5) 0.0258(9) Uani 1 1 d . . . . .
H3A H 0.356180 0.141262 0.565941 0.031 Uiso 1 1 calc R U . . .
N4 N 0.1711(3) 0.2209(3) 0.4077(4) 0.0241(9) Uani 1 1 d . . . . .
N5 N 0.2687(3) 0.2381(2) 0.3453(4) 0.0190(8) Uani 1 1 d . . . . .
N6 N 0.1352(3) 0.3080(3) 0.1457(4) 0.0263(9) Uani 1 1 d . . . . .
N7 N 0.2391(3) 0.3953(3) -0.0402(4) 0.0361(11) Uani 1 1 d . . . . .
H7 H 0.272190 0.425805 -0.098315 0.043 Uiso 1 1 calc R U . . .
O1 O 0.3917(3) 0.5017(3) -0.1246(4) 0.0499(12) Uani 1 1 d . . . . .
H1A H 0.461464 0.492691 -0.108867 0.060 Uiso 1 1 d R U . . .
H1B H 0.396340 0.525895 -0.197821 0.060 Uiso 1 1 d R U . . .
Sn1 Sn 0.24878(3) 0.51004(2) 0.52238(8) 0.01867(8) Uani 1 1 d . . . . .
Cl1 Cl 0.41355(9) 0.57908(8) 0.60162(13) 0.0321(3) Uani 1 1 d . . . . .
Cl2 Cl 0.34403(10) 0.47267(9) 0.33462(12) 0.0335(3) Uani 1 1 d . . . . .
Cl3 Cl 0.08017(9) 0.44650(7) 0.43819(12) 0.0289(3) Uani 1 1 d . . . . .
Cl4 Cl 0.14904(9) 0.54654(8) 0.71102(11) 0.0264(3) Uani 1 1 d . . . . .
Cl5 Cl 0.19644(10) 0.65029(7) 0.43114(12) 0.0287(3) Uani 1 1 d . . . . .
Cl6 Cl 0.29922(11) 0.37233(8) 0.61597(14) 0.0354(3) Uani 1 1 d . . . . .
O2A O 0.0662(10) 0.5947(10) 0.1866(8) 0.047(4) Uani 0.48(2) 1 d . U P A 1
H20B H 0.089864 0.561792 0.251188 0.056 Uiso 0.48(2) 1 d R U P A 1
H21A H 0.008862 0.560415 0.181318 0.056 Uiso 0.48(2) 1 d R U P A 1
O2B O 0.1024(8) 0.5455(9) 0.1640(9) 0.042(3) Uani 0.52(2) 1 d . U P A 2
H30B H 0.092227 0.558264 0.251215 0.050 Uiso 0.52(2) 1 d R U P A 2
H31B H 0.161265 0.508196 0.184739 0.050 Uiso 0.52(2) 1 d R U P A 2

loop_
_atom_site_aniso_label
_atom_site_aniso_U_11
_atom_site_aniso_U_22
_atom_site_aniso_U_33
_atom_site_aniso_U_23
_atom_site_aniso_U_13
_atom_site_aniso_U_12
C1 0.018(2) 0.018(2) 0.029(3) -0.0007(19) 0.003(2) 0.0004(18)
C2 0.022(2) 0.029(2) 0.031(4) 0.005(2) 0.003(2) 0.002(2)
C3 0.028(3) 0.050(3) 0.045(4) 0.020(3) -0.002(3) 0.007(3)
C4 0.023(2) 0.050(3) 0.041(4) 0.014(3) 0.000(2) 0.007(2)
C5 0.015(2) 0.016(2) 0.034(3) -0.0026(19) 0.0015(19) 0.0005(17)
C6 0.020(2) 0.024(2) 0.030(3) -0.006(2) -0.008(2) 0.0039(19)
C7 0.025(2) 0.031(2) 0.031(3) 0.003(3) 0.000(2) 0.0010(19)
C8 0.035(3) 0.065(4) 0.039(4) 0.019(3) 0.003(3) 0.001(3)
N1 0.0154(18) 0.022(2) 0.038(3) 0.0004(18) -0.0022(17) 0.0027(15)
N2 0.015(2) 0.028(2) 0.036(3) -0.0003(19) -0.0010(18) 0.0048(15)
N3 0.0248(19) 0.0290(19) 0.024(3) 0.005(2) -0.005(2) 0.0071(15)
N4 0.020(2) 0.027(2) 0.026(3) 0.0057(18) 0.0035(17) 0.0003(16)
N5 0.0141(18) 0.0189(18) 0.024(2) 0.0029(16) -0.0029(16) 0.0004(14)
N6 0.018(2) 0.028(2) 0.033(3) 0.0075(19) 0.0018(17) 0.0003(17)
N7 0.032(2) 0.040(3) 0.036(3) 0.016(2) 0.010(2) 0.006(2)
O1 0.029(2) 0.078(3) 0.043(3) 0.017(2) -0.0062(18) -0.018(2)
Sn1 0.01507(12) 0.01828(12) 0.02264(15) -0.0048(2) 0.00076(10) -0.00104(11)
Cl1 0.0226(6) 0.0395(7) 0.0341(7) -0.0044(6) -0.0025(5) -0.0138(5)
Cl2 0.0282(6) 0.0396(7) 0.0328(8) -0.0153(6) 0.0082(6) -0.0005(5)
Cl3 0.0221(6) 0.0300(6) 0.0346(8) -0.0062(6) -0.0050(5) -0.0069(5)
Cl4 0.0264(6) 0.0282(6) 0.0245(7) -0.0045(5) 0.0062(5) -0.0003(5)
Cl5 0.0309(6) 0.0240(5) 0.0311(7) 0.0009(5) 0.0021(6) 0.0014(5)
Cl6 0.0365(7) 0.0222(5) 0.0474(9) -0.0010(6) -0.0074(6) 0.0048(5)
O2A 0.045(5) 0.063(6) 0.033(5) 0.014(4) -0.004(3) -0.019(4)
O2B 0.035(4) 0.058(5) 0.034(4) 0.015(4) -0.004(3) -0.014(4)

loop_
_atom_type_symbol
_atom_type_description
_atom_type_scat_dispersion_real
_atom_type_scat_dispersion_imag
_atom_type_scat_source
C C 0.0033 0.0016 'International Tables Vol C Tables 4.2.6.8 and 6.1.1.4'
H H 0.0000 0.0000 'International Tables Vol C Tables 4.2.6.8 and 6.1.1.4'
N N 0.0061 0.0033 'International Tables Vol C Tables 4.2.6.8 and 6.1.1.4'
O O 0.0106 0.0060 'International Tables Vol C Tables 4.2.6.8 and 6.1.1.4'
Sn Sn -0.6537 1.4246 'International Tables Vol C Tables 4.2.6.8 and 6.1.1.4'
Cl Cl 0.1484 0.1585 'International Tables Vol C Tables 4.2.6.8 and 6.1.1.4'

loop_
_geom_angle_atom_site_label_1
_geom_angle_atom_site_label_2
_geom_angle_atom_site_label_3
_geom_angle
_geom_angle_site_symmetry_1
_geom_angle_site_symmetry_3
_geom_angle_publ_flag
N6 C1 C2 123.7(4) . . ?
N6 C1 C5 118.0(4) . . ?
C2 C1 C5 118.3(4) . . ?
N7 C2 C1 117.0(5) . . ?
N7 C2 H2 121.5 . . ?
C1 C2 H2 121.5 . . ?
N7 C3 C4 118.0(5) . . ?
N7 C3 H3 121.0 . . ?
C4 C3 H3 121.0 . . ?
N6 C4 C3 122.4(5) . . ?
N6 C4 H4 118.8 . . ?
C3 C4 H4 118.8 . . ?
N1 C5 N5 109.4(4) . . ?
N1 C5 C1 122.9(4) . . ?
N5 C5 C1 127.7(4) . . ?
N5 C6 N2 106.6(4) . . ?
N5 C6 N3 107.9(4) . . ?
N2 C6 N3 145.5(4) . . ?
N4 C7 N3 113.7(4) . . ?
N4 C7 C8 124.0(5) . . ?
N3 C7 C8 122.3(5) . . ?
C7 C8 H8A 109.5 . . ?
C7 C8 H8B 109.5 . . ?
H8A C8 H8B 109.5 . . ?
C7 C8 H8C 109.5 . . ?
H8A C8 H8C 109.5 . . ?
H8B C8 H8C 109.5 . . ?
C5 N1 N2 105.6(4) . . ?
C6 N2 N1 110.7(4) . . ?
C6 N2 H2A 124.6 . . ?
N1 N2 H2A 124.6 . . ?
C6 N3 C7 104.7(4) . . ?
C6 N3 H3A 127.6 . . ?
C7 N3 H3A 127.6 . . ?
C7 N4 N5 102.7(4) . . ?
C6 N5 C5 107.8(4) . . ?
C6 N5 N4 111.0(4) . . ?
C5 N5 N4 141.3(4) . . ?
C1 N6 C4 116.8(4) . . ?
C2 N7 C3 121.9(5) . . ?
C2 N7 H7 119.0 . . ?
C3 N7 H7 119.0 . . ?
H1A O1 H1B 100.4 . . ?
Cl2 Sn1 Cl6 91.62(5) . . ?
Cl2 Sn1 Cl1 90.39(5) . . ?
Cl6 Sn1 Cl1 91.11(5) . . ?
Cl2 Sn1 Cl5 89.38(5) . . ?
Cl6 Sn1 Cl5 178.99(7) . . ?
Cl1 Sn1 Cl5 88.74(4) . . ?
Cl2 Sn1 Cl3 89.54(5) . . ?
Cl6 Sn1 Cl3 91.42(4) . . ?
Cl1 Sn1 Cl3 177.47(5) . . ?
Cl5 Sn1 Cl3 88.73(4) . . ?
Cl2 Sn1 Cl4 178.88(5) . . ?
Cl6 Sn1 Cl4 88.36(6) . . ?
Cl1 Sn1 Cl4 90.72(5) . . ?
Cl5 Sn1 Cl4 90.65(4) . . ?
Cl3 Sn1 Cl4 89.35(5) . . ?
H20B O2A H21A 88.4 . . ?
H30B O2B H31B 89.1 . . ?

loop_
_geom_bond_atom_site_label_1
_geom_bond_atom_site_label_2
_geom_bond_distance
_geom_bond_site_symmetry_2
_geom_bond_publ_flag
C1 N6 1.320(6) . ?
C1 C2 1.387(7) . ?
C1 C5 1.445(7) . ?
C2 N7 1.332(7) . ?
C2 H2 0.9500 . ?
C3 N7 1.345(7) . ?
C3 C4 1.375(8) . ?
C3 H3 0.9500 . ?
C4 N6 1.344(6) . ?
C4 H4 0.9500 . ?
C5 N1 1.319(5) . ?
C5 N5 1.364(6) . ?
C6 N5 1.331(6) . ?
C6 N2 1.332(6) . ?
C6 N3 1.332(7) . ?
C7 N4 1.292(6) . ?
C7 N3 1.381(6) . ?
C7 C8 1.483(8) . ?
C8 H8A 0.9800 . ?
C8 H8B 0.9800 . ?
C8 H8C 0.9800 . ?
N1 N2 1.353(6) . ?
N2 H2A 0.8800 . ?
N3 H3A 0.8800 . ?
N4 N5 1.390(5) . ?
N7 H7 0.8800 . ?
O1 H1A 0.8753 . ?
O1 H1B 0.8773 . ?
Sn1 Cl2 2.4108(16) . ?
Sn1 Cl6 2.4117(13) . ?
Sn1 Cl1 2.4182(12) . ?
Sn1 Cl5 2.4409(12) . ?
Sn1 Cl3 2.4416(12) . ?
Sn1 Cl4 2.4424(15) . ?
O2A H20B 0.9086 . ?
O2A H21A 0.8721 . ?
O2B H30B 0.9739 . ?
O2B H31B 0.9403 . ?

loop_
_geom_torsion_atom_site_label_1
_geom_torsion_atom_site_label_2
_geom_torsion_atom_site_label_3
_geom_torsion_atom_site_label_4
_geom_torsion
_geom_torsion_site_symmetry_1
_geom_torsion_site_symmetry_2
_geom_torsion_site_symmetry_3
_geom_torsion_site_symmetry_4
_geom_torsion_publ_flag
N6 C1 C2 N7 -0.3(8) . . . . ?
C5 C1 C2 N7 178.9(4) . . . . ?
N7 C3 C4 N6 -2.0(9) . . . . ?
N6 C1 C5 N1 171.4(4) . . . . ?
C2 C1 C5 N1 -7.9(7) . . . . ?
N6 C1 C5 N5 -8.5(7) . . . . ?
C2 C1 C5 N5 172.2(5) . . . . ?
N5 C5 N1 N2 0.1(5) . . . . ?
C1 C5 N1 N2 -179.8(4) . . . . ?
N5 C6 N2 N1 -0.6(5) . . . . ?
N3 C6 N2 N1 176.6(7) . . . . ?
C5 N1 N2 C6 0.3(5) . . . . ?
N5 C6 N3 C7 -3.0(5) . . . . ?
N2 C6 N3 C7 179.8(7) . . . . ?
N4 C7 N3 C6 2.8(6) . . . . ?
C8 C7 N3 C6 -177.7(5) . . . . ?
N3 C7 N4 N5 -1.3(5) . . . . ?
C8 C7 N4 N5 179.2(5) . . . . ?
N2 C6 N5 C5 0.6(5) . . . . ?
N3 C6 N5 C5 -177.7(4) . . . . ?
N2 C6 N5 N4 -179.3(4) . . . . ?
N3 C6 N5 N4 2.4(5) . . . . ?
N1 C5 N5 C6 -0.5(5) . . . . ?
C1 C5 N5 C6 179.4(4) . . . . ?
N1 C5 N5 N4 179.4(5) . . . . ?
C1 C5 N5 N4 -0.7(9) . . . . ?
C7 N4 N5 C6 -0.7(5) . . . . ?
C7 N4 N5 C5 179.5(6) . . . . ?
C2 C1 N6 C4 2.2(7) . . . . ?
C5 C1 N6 C4 -177.1(5) . . . . ?
C3 C4 N6 C1 -1.0(8) . . . . ?
C1 C2 N7 C3 -2.9(8) . . . . ?
C4 C3 N7 C2 4.0(9) . . . . ?
